data_2239299
loop_
_publ_author_name
'Faizi, Md. Serajul Haque'
'Sen, Pratik'

_publ_section_title
;
 Dichlorido(4-{[(quinolin-2-yl)methylidene]amino}phenol-\k^2^<i>N</i>,<i>N</i>')mercury(II)
;
_journal_coeditor_code ZS2293
_journal_issue 5
_journal_name_full 'Acta Crystallographica Section E'
_journal_page_first m173
_journal_paper_doi 10.1107/S1600536814007077
_journal_volume 70
_journal_year 2014
_chemical_formula_iupac '[Hg Cl2 (C16 H12 N2 O)]'
_chemical_formula_moiety 'C16 H12 Cl2 Hg N2 O'
_chemical_formula_sum 'C16 H12 Cl2 Hg N2 O'
_chemical_formula_weight 519.77
_chemical_name_systematic Dichlorido(4-{[(quinolin-2-yl)methylidene]amino}phenol-\k^2^<i>N</i>,<i>N</i>')mercury(II)
_space_group_IT_number 14
_symmetry_cell_setting monoclinic
_symmetry_space_group_name_Hall '-P 2yn'
_symmetry_space_group_name_H-M 'P 1 21/n 1'
_atom_sites_solution_hydrogens geom
_atom_sites_solution_primary direct
_atom_sites_solution_secondary difmap
_audit_creation_method SHELXL-97
_cell_angle_alpha 90.000
_cell_angle_beta 94.380(5)
_cell_angle_gamma 90.000
_cell_formula_units_Z 4
_cell_length_a 7.539(5)
_cell_length_b 18.551(5)
_cell_length_c 10.806(5)
_cell_measurement_reflns_used 999
_cell_measurement_temperature 100(2)
_cell_measurement_theta_max 25.50
_cell_measurement_theta_min 1.8
_cell_volume 1506.9(13)
_computing_cell_refinement 'SAINT (Bruker, 2003)'
_computing_data_collection 'SMART (Bruker, 2003)'
_computing_data_reduction 'SAINT (Bruker, 2003)'
_computing_molecular_graphics 'DIAMOND (Brandenberg & Putz, 2006)'
_computing_publication_material 'DIAMOND (Brandenberg & Putz, 2006)'
_computing_structure_refinement 'SHELXL97 (Sheldrick, 2008)'
_computing_structure_solution 'SIR97 (Altomare <i>et al.</i>, 1999)'
_diffrn_ambient_temperature 100(2)
_diffrn_measured_fraction_theta_full 1.000
_diffrn_measured_fraction_theta_max 1.000
_diffrn_measurement_device_type 'Bruker SMART APEX CCD'
_diffrn_measurement_method '\w scans'
_diffrn_radiation_monochromator graphite
_diffrn_radiation_type MoK\a
_diffrn_radiation_wavelength 0.71073
_diffrn_reflns_av_R_equivalents 0.0239
_diffrn_reflns_av_sigmaI/netI 0.0219
_diffrn_reflns_limit_h_max 9
_diffrn_reflns_limit_h_min -9
_diffrn_reflns_limit_k_max 22
_diffrn_reflns_limit_k_min -22
_diffrn_reflns_limit_l_max 10
_diffrn_reflns_limit_l_min -13
_diffrn_reflns_number 11156
_diffrn_reflns_theta_full 26.00
_diffrn_reflns_theta_max 26.00
_diffrn_reflns_theta_min 2.19
_diffrn_standards_number 0
_exptl_absorpt_coefficient_mu 10.570
_exptl_absorpt_correction_T_max 0.352
_exptl_absorpt_correction_T_min 0.143
_exptl_absorpt_correction_type multi-scan
_exptl_absorpt_process_details '(SADABS; Sheldrick, 2004)'
_exptl_crystal_colour Yellow
_exptl_crystal_density_diffrn 2.291
_exptl_crystal_density_method 'not measured'
_exptl_crystal_description Needle
_exptl_crystal_F_000 976
_exptl_crystal_size_max 0.29
_exptl_crystal_size_mid 0.19
_exptl_crystal_size_min 0.12
_refine_diff_density_max 0.654
_refine_diff_density_min -0.397
_refine_ls_extinction_method none
_refine_ls_goodness_of_fit_ref 1.052
_refine_ls_hydrogen_treatment constr
_refine_ls_matrix_type full
_refine_ls_number_parameters 200
_refine_ls_number_reflns 2967
_refine_ls_number_restraints 1
_refine_ls_restrained_S_all 1.052
_refine_ls_R_factor_all 0.0208
_refine_ls_R_factor_gt 0.0164
_refine_ls_shift/su_max 0.000
_refine_ls_shift/su_mean 0.000
_refine_ls_structure_factor_coef Fsqd
_refine_ls_weighting_details 'calc w=1/[\s^2^(Fo^2^)+(0.0146P)^2^+0.8024P] where P=(Fo^2^+2Fc^2^)/3'
_refine_ls_weighting_scheme calc
_refine_ls_wR_factor_gt 0.0339
_refine_ls_wR_factor_ref 0.0350
_reflns_number_gt 2679
_reflns_number_total 2967
_reflns_threshold_expression I>2\s(I)
_cod_data_source_file zs2293sup1.cf
_cod_data_source_block I
_cod_original_sg_symbol_H-M 'P 21/n'
_cod_database_code 2239299
_cod_database_fobs_code 2239299

loop_
_symmetry_equiv_pos_as_xyz
'x, y, z'
'-x+1/2, y+1/2, -z+1/2'
'-x, -y, -z'
'x-1/2, -y-1/2, z-1/2'

loop_
_atom_site_type_symbol
_atom_site_label
_atom_site_fract_x
_atom_site_fract_y
_atom_site_fract_z
_atom_site_U_iso_or_equiv
_atom_site_adp_type
_atom_site_calc_flag
_atom_site_refinement_flags
_atom_site_occupancy
_atom_site_symmetry_multiplicity
C C1 0.7674(4) 1.15360(15) -0.3705(3) 0.0140(6) Uani d . 1 1
C C2 0.8429(4) 1.17912(16) -0.2579(3) 0.0147(6) Uani d . 1 1
H H2 0.8987 1.2238 -0.2535 0.018 Uiso calc R 1 1
C C3 0.8345(4) 1.13750(15) -0.1520(3) 0.0143(6) Uani d . 1 1
H H3 0.8842 1.1548 -0.0764 0.017 Uiso calc R 1 1
C C4 0.7528(4) 1.07023(15) -0.1574(3) 0.0124(6) Uani d . 1 1
C C5 0.6783(4) 1.04481(16) -0.2710(3) 0.0141(6) Uani d . 1 1
H H5 0.6235 0.9999 -0.2757 0.017 Uiso calc R 1 1
C C6 0.6857(4) 1.08617(15) -0.3766(3) 0.0140(6) Uani d . 1 1
H H6 0.6359 1.0689 -0.4522 0.017 Uiso calc R 1 1
C C7 0.6910(4) 0.96599(16) -0.0438(3) 0.0124(6) Uani d D 1 1
C C8 0.6931(4) 0.92330(15) 0.0707(3) 0.0120(6) Uani d . 1 1
C C9 0.6343(4) 0.85181(15) 0.0639(3) 0.0135(6) Uani d . 1 1
H H9 0.5937 0.8318 -0.0119 0.016 Uiso calc R 1 1
C C10 0.6374(4) 0.81183(16) 0.1701(3) 0.0150(6) Uani d . 1 1
H H10 0.5981 0.7643 0.1671 0.018 Uiso calc R 1 1
C C11 0.6999(4) 0.84260(15) 0.2837(3) 0.0132(6) Uani d . 1 1
C C12 0.7564(4) 0.91591(15) 0.2848(3) 0.0116(6) Uani d . 1 1
C C13 0.8157(4) 0.94846(16) 0.3981(3) 0.0153(6) Uani d . 1 1
H H13 0.8537 0.9962 0.3994 0.018 Uiso calc R 1 1
C C14 0.8176(4) 0.91016(16) 0.5057(3) 0.0176(7) Uani d . 1 1
H H14 0.8556 0.9323 0.5803 0.021 Uiso calc R 1 1
C C15 0.7628(4) 0.83733(16) 0.5061(3) 0.0180(7) Uani d . 1 1
H H15 0.7656 0.8119 0.5804 0.022 Uiso calc R 1 1
C C16 0.7061(4) 0.80451(16) 0.3977(3) 0.0163(6) Uani d . 1 1
H H16 0.6709 0.7565 0.3984 0.020 Uiso calc R 1 1
N N1 0.7487(3) 1.03052(12) -0.0449(2) 0.0113(5) Uani d . 1 1
N N2 0.7526(3) 0.95410(13) 0.1765(2) 0.0117(5) Uani d . 1 1
O O1 0.7768(3) 1.19596(11) -0.47207(19) 0.0199(5) Uani d . 1 1
H H1 0.7324 1.1748 -0.5334 0.030 Uiso calc R 1 1
Hg Hg1 0.832221(15) 1.069766(6) 0.162214(10) 0.01536(4) Uani d . 1 1
Cl Cl1 1.07921(9) 1.14792(4) 0.18122(6) 0.01560(15) Uani d . 1 1
Cl Cl2 0.59358(10) 1.13188(4) 0.27415(7) 0.01732(15) Uani d . 1 1
H H7 0.6500 0.9430 -0.1160 0.0140 Uiso calc R 1 1

loop_
_atom_site_aniso_label
_atom_site_aniso_U_11
_atom_site_aniso_U_22
_atom_site_aniso_U_33
_atom_site_aniso_U_12
_atom_site_aniso_U_13
_atom_site_aniso_U_23
C1 0.0159(15) 0.0118(15) 0.0148(14) 0.0042(12) 0.0041(12) 0.0050(12)
C2 0.0147(15) 0.0108(15) 0.0188(16) 0.0003(12) 0.0022(12) 0.0008(12)
C3 0.0151(15) 0.0153(15) 0.0127(14) 0.0015(12) 0.0023(12) -0.0007(12)
C4 0.0112(14) 0.0138(15) 0.0123(14) 0.0043(12) 0.0019(11) 0.0004(12)
C5 0.0157(15) 0.0112(14) 0.0154(15) -0.0003(12) 0.0006(12) 0.0001(12)
C6 0.0163(15) 0.0153(16) 0.0103(14) 0.0007(12) 0.0008(12) -0.0011(11)
C7 0.0122(14) 0.0133(15) 0.0116(14) 0.0012(12) 0.0011(12) -0.0029(12)
C8 0.0099(13) 0.0120(15) 0.0142(14) 0.0011(12) 0.0011(11) -0.0008(12)
C9 0.0154(15) 0.0129(15) 0.0122(14) -0.0018(12) 0.0000(12) -0.0045(12)
C10 0.0176(15) 0.0090(14) 0.0191(15) -0.0002(12) 0.0052(13) -0.0016(12)
C11 0.0132(14) 0.0133(15) 0.0134(14) 0.0022(12) 0.0034(12) -0.0010(12)
C12 0.0100(13) 0.0138(15) 0.0114(14) 0.0019(11) 0.0033(11) 0.0012(11)
C13 0.0171(15) 0.0106(15) 0.0180(15) -0.0021(12) 0.0009(13) -0.0001(12)
C14 0.0237(16) 0.0167(16) 0.0121(15) -0.0006(13) -0.0014(13) -0.0023(12)
C15 0.0221(16) 0.0180(16) 0.0135(15) 0.0005(13) -0.0003(13) 0.0046(12)
C16 0.0211(16) 0.0096(15) 0.0183(16) -0.0006(12) 0.0029(13) 0.0019(12)
N1 0.0116(12) 0.0109(13) 0.0114(12) 0.0011(10) 0.0018(10) -0.0005(10)
N2 0.0120(12) 0.0088(12) 0.0143(12) 0.0006(10) 0.0008(10) 0.0005(10)
O1 0.0322(13) 0.0140(11) 0.0134(10) -0.0044(10) 0.0012(10) 0.0040(9)
Hg1 0.02022(7) 0.01239(6) 0.01368(6) -0.00471(5) 0.00259(4) -0.00206(5)
Cl1 0.0152(3) 0.0146(4) 0.0169(3) -0.0022(3) 0.0008(3) -0.0007(3)
Cl2 0.0177(4) 0.0182(4) 0.0161(4) 0.0002(3) 0.0018(3) -0.0042(3)

loop_
_atom_type_symbol
_atom_type_description
_atom_type_scat_dispersion_real
_atom_type_scat_dispersion_imag
_atom_type_scat_source
C C 0.0033 0.0016 'International Tables Vol C Tables 4.2.6.8 and 6.1.1.4'
H H 0.0000 0.0000 'International Tables Vol C Tables 4.2.6.8 and 6.1.1.4'
N N 0.0061 0.0033 'International Tables Vol C Tables 4.2.6.8 and 6.1.1.4'
O O 0.0106 0.0060 'International Tables Vol C Tables 4.2.6.8 and 6.1.1.4'
Hg Hg -2.3894 9.2266 'International Tables Vol C Tables 4.2.6.8 and 6.1.1.4'
Cl Cl 0.1484 0.1585 'International Tables Vol C Tables 4.2.6.8 and 6.1.1.4'

loop_
_geom_angle_atom_site_label_1
_geom_angle_atom_site_label_2
_geom_angle_atom_site_label_3
_geom_angle
O1 C1 C2 118.0(3)
O1 C1 C6 122.2(3)
C2 C1 C6 119.9(3)
C3 C2 C1 119.5(3)
C3 C2 H2 120.2
C1 C2 H2 120.2
C2 C3 C4 120.9(3)
C2 C3 H3 119.6
C4 C3 H3 119.6
C3 C4 C5 119.2(3)
C3 C4 N1 117.8(2)
C5 C4 N1 122.9(3)
C6 C5 C4 120.1(3)
C6 C5 H5 119.9
C4 C5 H5 119.9
C5 C6 C1 120.4(3)
C5 C6 H6 119.8
C1 C6 H6 119.8
N1 C7 C8 122.2(3)
N1 C7 H7 121.0
C8 C7 H7 116.0
N2 C8 C9 122.6(3)
N2 C8 C7 118.4(3)
C9 C8 C7 119.0(3)
C10 C9 C8 119.1(3)
C10 C9 H9 120.4
C8 C9 H9 120.5
C9 C10 C11 119.8(3)
C9 C10 H10 120.1
C11 C10 H10 120.1
C10 C11 C16 123.0(3)
C10 C11 C12 118.4(3)
C16 C11 C12 118.6(3)
N2 C12 C13 120.5(3)
N2 C12 C11 120.1(3)
C13 C12 C11 119.5(3)
C14 C13 C12 120.1(3)
C14 C13 H13 120.0
C12 C13 H13 120.0
C13 C14 C15 121.1(3)
C13 C14 H14 119.4
C15 C14 H14 119.4
C16 C15 C14 119.9(3)
C16 C15 H15 120.1
C14 C15 H15 120.1
C15 C16 C11 120.8(3)
C15 C16 H16 119.6
C11 C16 H16 119.6
C7 N1 C4 121.6(2)
C7 N1 Hg1 110.07(19)
C4 N1 Hg1 128.32(18)
C8 N2 C12 119.9(2)
C8 N2 Hg1 115.40(19)
C12 N2 Hg1 124.64(19)
C1 O1 H1 109.5
N2 Hg1 Cl1 143.01(6)
N2 Hg1 N1 73.73(8)
Cl1 Hg1 N1 114.76(6)
N2 Hg1 Cl2 101.54(7)
Cl1 Hg1 Cl2 105.37(4)
N1 Hg1 Cl2 116.19(6)

loop_
_geom_bond_atom_site_label_1
_geom_bond_atom_site_label_2
_geom_bond_distance
C1 O1 1.356(3)
C1 C2 1.386(4)
C1 C6 1.394(4)
C2 C3 1.386(4)
C2 H2 0.9300
C3 C4 1.391(4)
C3 H3 0.9300
C4 C5 1.393(4)
C4 N1 1.424(4)
C5 C6 1.379(4)
C5 H5 0.9300
C6 H6 0.9300
C7 N1 1.274(4)
C7 C8 1.469(4)
C7 H7 0.9170
C8 N2 1.325(4)
C8 C9 1.398(4)
C9 C10 1.365(4)
C9 H9 0.9300
C10 C11 1.402(4)
C10 H10 0.9300
C11 C16 1.418(4)
C11 C12 1.425(4)
C12 N2 1.366(4)
C12 C13 1.407(4)
C13 C14 1.363(4)
C13 H13 0.9300
C14 C15 1.413(4)
C14 H14 0.9300
C15 C16 1.360(4)
C15 H15 0.9300
C16 H16 0.9300
N1 Hg1 2.392(2)
N2 Hg1 2.237(2)
O1 H1 0.8200
Hg1 Cl1 2.3565(12)
Hg1 Cl2 2.5219(12)

loop_
_geom_hbond_atom_site_label_D
_geom_hbond_atom_site_label_H
_geom_hbond_atom_site_label_A
_geom_hbond_site_symmetry_A
_geom_hbond_distance_DH
_geom_hbond_distance_HA
_geom_hbond_distance_DA
_geom_hbond_angle_DHA
_geom_hbond_publ_flag
O1 H1 Cl2 1_554 0.82 2.39 3.204(3) 171 yes
C7 H7 Cl2 3_675 0.92 2.78 3.644(4) 156 yes

loop_
_geom_torsion_atom_site_label_1
_geom_torsion_atom_site_label_2
_geom_torsion_atom_site_label_3
_geom_torsion_atom_site_label_4
_geom_torsion
O1 C1 C2 C3 179.5(3)
C6 C1 C2 C3 -0.7(4)
C1 C2 C3 C4 0.6(4)
C2 C3 C4 C5 -0.2(4)
C2 C3 C4 N1 -179.8(3)
C3 C4 C5 C6 -0.1(4)
N1 C4 C5 C6 179.5(3)
C4 C5 C6 C1 -0.1(4)
O1 C1 C6 C5 -179.7(3)
C2 C1 C6 C5 0.5(4)
N1 C7 C8 N2 2.0(4)
N1 C7 C8 C9 -177.4(3)
N2 C8 C9 C10 0.2(4)
C7 C8 C9 C10 179.5(3)
C8 C9 C10 C11 -0.3(4)
C9 C10 C11 C16 179.7(3)
C9 C10 C11 C12 0.9(4)
C10 C11 C12 N2 -1.4(4)
C16 C11 C12 N2 179.8(3)
C10 C11 C12 C13 178.5(3)
C16 C11 C12 C13 -0.3(4)
N2 C12 C13 C14 179.4(3)
C11 C12 C13 C14 -0.5(4)
C12 C13 C14 C15 0.9(5)
C13 C14 C15 C16 -0.4(5)
C14 C15 C16 C11 -0.4(5)
C10 C11 C16 C15 -178.0(3)
C12 C11 C16 C15 0.7(4)
C8 C7 N1 C4 177.3(3)
C8 C7 N1 Hg1 -4.5(3)
C3 C4 N1 C7 -173.5(3)
C5 C4 N1 C7 6.8(4)
C3 C4 N1 Hg1 8.6(4)
C5 C4 N1 Hg1 -171.1(2)
C9 C8 N2 C12 -0.6(4)
C7 C8 N2 C12 180.0(2)
C9 C8 N2 Hg1 -178.6(2)
C7 C8 N2 Hg1 2.1(3)
C13 C12 N2 C8 -178.7(3)
C11 C12 N2 C8 1.3(4)
C13 C12 N2 Hg1 -1.0(4)
C11 C12 N2 Hg1 178.98(19)
C8 N2 Hg1 Cl1 -112.83(19)
C12 N2 Hg1 Cl1 69.4(2)
C8 N2 Hg1 N1 -3.10(19)
C12 N2 Hg1 N1 179.1(2)
C8 N2 Hg1 Cl2 111.08(19)
C12 N2 Hg1 Cl2 -66.7(2)
C7 N1 Hg1 N2 3.94(18)
C4 N1 Hg1 N2 -178.0(2)
C7 N1 Hg1 Cl1 145.35(17)
C4 N1 Hg1 Cl1 -36.6(2)
C7 N1 Hg1 Cl2 -91.15(19)
C4 N1 Hg1 Cl2 87.0(2)
